data_1512336
loop_
_publ_author_name
'Mundal, Devon A.'
'Sarpong, Richmond'

_publ_section_title
;
 Synthetic Studies toward the Citrinadin A and B Core Architecture.
;
_journal_issue 19
_journal_name_full 'Organic letters'
_journal_page_first 4952
_journal_page_last 4955
_journal_paper_doi 10.1021/ol402177a
_journal_volume 15
_journal_year 2013
_chemical_formula_sum 'C26 H34 N2 O6'
_chemical_formula_weight 470.55
_chemical_name_common DM02-187
_chemical_name_systematic
; 
 sarpong42 
;
_space_group.centring_type P

_space_group_crystal_system monoclinic
_space_group_IT_number 14
_space_group_name_Hall '-P 2ybc'
_space_group_name_H-M_alt 'P 1 21/c 1'
_symmetry_space_group_name_Hall '-P 2ybc'
_symmetry_space_group_name_H-M 'P 1 21/c 1'
_atom_sites_solution_hydrogens geom
_atom_sites_solution_primary direct
_atom_sites_solution_secondary difmap
_audit_creation_method SHELXL-2012
_cell_angle_alpha 90
_cell_angle_beta 108.059(2)
_cell_angle_gamma 90
_cell_formula_units_Z 4
_cell_length_a 9.8028(5)
_cell_length_b 17.9436(9)
_cell_length_c 14.8057(7)
_cell_measurement_reflns_used 9325
_cell_measurement_temperature 100(2)
_cell_measurement_theta_max 68.24
_cell_measurement_theta_min 3.14
_cell_volume 2476.0(2)
_computing_cell_refinement 'Bruker SAINT'
_computing_data_collection 'Bruker APEX2'
_computing_data_reduction 'Bruker SAINT'
_computing_molecular_graphics ORTEP-32
_computing_publication_material WinGX
_computing_structure_refinement SHELXL-2012
_computing_structure_solution SIR-2011
_diffrn_ambient_temperature 100(2)
_diffrn_detector_area_resol_mean 8.366
_diffrn_measured_fraction_theta_full 1.000
_diffrn_measured_fraction_theta_max 0.999
_diffrn_measurement_device_type 'Bruker APEX-II CCD'
_diffrn_measurement_method 'phi and omega scans'
_diffrn_radiation_type CuK\a
_diffrn_radiation_wavelength 1.54178
_diffrn_reflns_av_R_equivalents 0.0213
_diffrn_reflns_av_unetI/netI 0.0128
_diffrn_reflns_Laue_measured_fraction_full 1.000
_diffrn_reflns_Laue_measured_fraction_max 0.999
_diffrn_reflns_limit_h_max 11
_diffrn_reflns_limit_h_min -11
_diffrn_reflns_limit_k_max 20
_diffrn_reflns_limit_k_min -21
_diffrn_reflns_limit_l_max 17
_diffrn_reflns_limit_l_min -17
_diffrn_reflns_number 34299
_diffrn_reflns_point_group_measured_fraction_full 1.000
_diffrn_reflns_point_group_measured_fraction_max 0.999
_diffrn_reflns_theta_full 67.000
_diffrn_reflns_theta_max 68.361
_diffrn_reflns_theta_min 3.991
_diffrn_source 'microfocus rotating anode'
_exptl_absorpt_coefficient_mu 0.732
_exptl_absorpt_correction_T_max 0.929
_exptl_absorpt_correction_T_min 0.871
_exptl_absorpt_correction_type multi-scan
_exptl_absorpt_process_details SADABS
_exptl_crystal_colour colorless
_exptl_crystal_density_diffrn 1.262
_exptl_crystal_description plate
_exptl_crystal_F_000 1008
_exptl_crystal_size_max 0.070
_exptl_crystal_size_mid 0.060
_exptl_crystal_size_min 0.020
_refine_diff_density_max 0.299
_refine_diff_density_min -0.201
_refine_diff_density_rms 0.036
_refine_ls_extinction_method none
_refine_ls_goodness_of_fit_ref 1.044
_refine_ls_hydrogen_treatment constr
_refine_ls_matrix_type full
_refine_ls_number_parameters 314
_refine_ls_number_reflns 4531
_refine_ls_number_restraints 0
_refine_ls_restrained_S_all 1.044
_refine_ls_R_factor_all 0.0342
_refine_ls_R_factor_gt 0.0335
_refine_ls_shift/su_max 0.001
_refine_ls_shift/su_mean 0.000
_refine_ls_structure_factor_coef Fsqd
_refine_ls_weighting_details
; 
 w=1/[\s^2^(Fo^2^)+(0.0403P)^2^+1.0556P] 
 where P=(Fo^2^+2Fc^2^)/3 
;
_refine_ls_weighting_scheme calc
_refine_ls_wR_factor_gt 0.0844
_refine_ls_wR_factor_ref 0.0850
_reflns_Friedel_coverage 0.000
_reflns_number_gt 4398
_reflns_number_total 4531
_reflns_threshold_expression 'I > 2\s(I)'
_cod_data_source_file ol402177a_si_001.cif
_cod_data_source_block sarpong42
_cod_depositor_comments
;
The following automatic conversions were performed:

'_space_group.centring_type' value 'primitive' was replaced with the
value 'P' as specified in the replacement file
'/home/antanas/src/cod-tools/trunk/data/replacement-values/replacement_values.lst'.

Automatic conversion script
Id: cif_fix_values 5642 2017-10-24 12:04:52Z antanas 
;
_cod_database_code 1512336
_shelx_space_group_comment
; 
The symmetry employed for this shelxl refinement is uniquely defined 
by the following loop, which should always be used as a source of 
symmetry information in preference to the above space-group names. 
They are only intended as comments. 
;
_shelx_estimated_absorpt_t_min 0.951
_shelx_estimated_absorpt_t_max 0.986
_shelxl_version_number 2012-9

loop_
_space_group_symop_operation_xyz
'x, y, z'
'-x, y+1/2, -z+1/2'
'-x, -y, -z'
'x, -y-1/2, z-1/2'

loop_
_atom_site_label
_atom_site_type_symbol
_atom_site_fract_x
_atom_site_fract_y
_atom_site_fract_z
_atom_site_U_iso_or_equiv
_atom_site_adp_type
_atom_site_occupancy
_atom_site_site_symmetry_order
_atom_site_calc_flag
_atom_site_refinement_flags_posn
_atom_site_refinement_flags_adp
C1 C 1.03308(11) 0.12830(6) 0.65381(8) 0.0173(2) Uani 1 1 d . .
C2 C 1.00191(12) 0.15442(6) 0.74916(8) 0.0182(2) Uani 1 1 d . .
C3 C 0.87252(12) 0.20908(6) 0.71070(7) 0.0177(2) Uani 1 1 d . .
C4 C 0.72455(12) 0.17126(6) 0.68076(8) 0.0183(2) Uani 1 1 d . .
H4A H 0.7317 0.1190 0.6613 0.022 Uiso 1 1 calc R U
H4B H 0.6822 0.1719 0.7334 0.022 Uiso 1 1 calc R U
C5 C 0.63574(12) 0.21751(6) 0.59772(8) 0.0195(2) Uani 1 1 d . .
H5 H 0.6058 0.2645 0.6226 0.023 Uiso 1 1 calc R U
C6 C 0.50447(12) 0.18051(7) 0.53108(8) 0.0237(2) Uani 1 1 d . .
H6A H 0.4307 0.1738 0.5634 0.028 Uiso 1 1 calc R U
H6B H 0.5302 0.1308 0.5123 0.028 Uiso 1 1 calc R U
C7 C 0.44527(13) 0.22911(7) 0.44335(9) 0.0272(3) Uani 1 1 d . .
H7A H 0.4152 0.2778 0.4622 0.033 Uiso 1 1 calc R U
H7B H 0.3598 0.2049 0.3991 0.033 Uiso 1 1 calc R U
C8 C 0.55849(13) 0.24134(7) 0.39326(8) 0.0248(3) Uani 1 1 d . .
H8A H 0.5598 0.1969 0.3539 0.030 Uiso 1 1 calc R U
H8B H 0.5285 0.2844 0.3497 0.030 Uiso 1 1 calc R U
C9 C 0.70955(12) 0.25534(6) 0.45731(8) 0.0196(2) Uani 1 1 d . .
C10 C 0.88795(12) 0.24477(6) 0.61772(7) 0.0173(2) Uani 1 1 d . .
C11 C 1.00286(12) 0.19849(6) 0.59146(8) 0.0180(2) Uani 1 1 d . .
H11A H 0.9679 0.1844 0.5235 0.022 Uiso 1 1 calc R U
H11B H 1.0918 0.2281 0.6026 0.022 Uiso 1 1 calc R U
C12 C 0.95457(12) 0.05792(6) 0.61077(7) 0.0173(2) Uani 1 1 d . .
C13 C 0.81804(12) 0.04707(6) 0.54828(8) 0.0185(2) Uani 1 1 d . .
H13 H 0.7588 0.0886 0.5222 0.022 Uiso 1 1 calc R U
C14 C 0.76820(12) -0.02523(6) 0.52396(8) 0.0204(2) Uani 1 1 d . .
H14 H 0.6742 -0.0332 0.4818 0.024 Uiso 1 1 calc R U
C15 C 0.85599(12) -0.08560(6) 0.56140(8) 0.0216(2) Uani 1 1 d . .
H15 H 0.8190 -0.1347 0.5475 0.026 Uiso 1 1 calc R U
C16 C 0.99727(12) -0.07583(6) 0.61893(8) 0.0204(2) Uani 1 1 d . .
H16 H 1.0585 -0.1172 0.6423 0.025 Uiso 1 1 calc R U
C17 C 1.04495(12) -0.00335(6) 0.64070(8) 0.0179(2) Uani 1 1 d . .
C18 C 1.18871(12) 0.10149(6) 0.68075(8) 0.0189(2) Uani 1 1 d . .
C19 C 0.96989(13) 0.09032(6) 0.80794(8) 0.0213(2) Uani 1 1 d . .
H19A H 1.0554 0.0590 0.8319 0.032 Uiso 1 1 calc R U
H19B H 0.8905 0.0603 0.7680 0.032 Uiso 1 1 calc R U
H19C H 0.9433 0.1107 0.8616 0.032 Uiso 1 1 calc R U
C20 C 1.13107(13) 0.19736(7) 0.81337(8) 0.0240(3) Uani 1 1 d . .
H20A H 1.1055 0.2195 0.8664 0.036 Uiso 1 1 calc R U
H20B H 1.1583 0.2369 0.7766 0.036 Uiso 1 1 calc R U
H20C H 1.2119 0.1631 0.8381 0.036 Uiso 1 1 calc R U
C21 C 0.92929(12) 0.32792(6) 0.62807(8) 0.0208(2) Uani 1 1 d . .
H21A H 1.0149 0.3343 0.6845 0.025 Uiso 1 1 calc R U
H21B H 0.9556 0.3438 0.5716 0.025 Uiso 1 1 calc R U
C22 C 1.30638(12) -0.02390(6) 0.72270(8) 0.0204(2) Uani 1 1 d . .
C23 C 1.55745(13) -0.02322(7) 0.82024(10) 0.0273(3) Uani 1 1 d . .
C24 C 1.64267(14) 0.03602(8) 0.88737(10) 0.0343(3) Uani 1 1 d . .
H24A H 1.6417 0.0824 0.8521 0.051 Uiso 1 1 calc R U
H24B H 1.7419 0.0191 0.9155 0.051 Uiso 1 1 calc R U
H24C H 1.5995 0.0449 0.9379 0.051 Uiso 1 1 calc R U
C25 C 1.54933(15) -0.09497(8) 0.87321(11) 0.0400(4) Uani 1 1 d . .
H25A H 1.4937 -0.0862 0.9169 0.060 Uiso 1 1 calc R U
H25B H 1.6465 -0.1111 0.9093 0.060 Uiso 1 1 calc R U
H25C H 1.5026 -0.1338 0.8275 0.060 Uiso 1 1 calc R U
C26 C 1.61498(14) -0.03608(8) 0.73759(11) 0.0350(3) Uani 1 1 d . .
H26A H 1.5562 -0.0737 0.6950 0.052 Uiso 1 1 calc R U
H26B H 1.7144 -0.0536 0.7616 0.052 Uiso 1 1 calc R U
H26C H 1.6115 0.0107 0.7028 0.052 Uiso 1 1 calc R U
N1 N 0.74229(10) 0.23591(5) 0.54893(6) 0.0173(2) Uani 1 1 d . .
N2 N 1.18581(10) 0.02272(5) 0.69115(7) 0.0191(2) Uani 1 1 d . .
O1 O 0.87248(9) 0.26765(4) 0.77522(5) 0.02161(18) Uani 1 1 d . .
H1 H 0.8435 0.2513 0.8192 0.032 Uiso 1 1 calc R U
O2 O 0.80237(9) 0.27987(4) 0.42401(5) 0.02314(18) Uani 1 1 d . .
O3 O 1.29464(8) 0.13856(4) 0.69047(6) 0.02408(19) Uani 1 1 d . .
O4 O 0.81815(9) 0.37477(4) 0.63771(6) 0.02606(19) Uani 1 1 d . .
H4 H 0.7994 0.3637 0.6877 0.039 Uiso 1 1 calc R U
O5 O 1.30526(9) -0.08768(4) 0.69678(6) 0.02588(19) Uani 1 1 d . .
O6 O 1.41334(8) 0.01187(5) 0.78420(6) 0.02462(19) Uani 1 1 d . .

loop_
_atom_site_aniso_label
_atom_site_aniso_U_11
_atom_site_aniso_U_22
_atom_site_aniso_U_33
_atom_site_aniso_U_23
_atom_site_aniso_U_13
_atom_site_aniso_U_12
C1 0.0186(5) 0.0156(5) 0.0188(5) -0.0017(4) 0.0074(4) -0.0018(4)
C2 0.0208(5) 0.0166(5) 0.0176(5) -0.0018(4) 0.0063(4) -0.0014(4)
C3 0.0236(6) 0.0138(5) 0.0172(5) -0.0019(4) 0.0088(4) -0.0007(4)
C4 0.0214(5) 0.0169(5) 0.0192(5) 0.0003(4) 0.0099(4) -0.0003(4)
C5 0.0216(5) 0.0185(5) 0.0218(5) 0.0012(4) 0.0115(5) 0.0018(4)
C6 0.0191(5) 0.0248(6) 0.0277(6) 0.0027(5) 0.0082(5) 0.0001(5)
C7 0.0223(6) 0.0281(6) 0.0290(6) 0.0029(5) 0.0047(5) 0.0030(5)
C8 0.0284(6) 0.0231(6) 0.0208(6) 0.0029(5) 0.0046(5) 0.0005(5)
C9 0.0267(6) 0.0136(5) 0.0199(5) 0.0003(4) 0.0093(5) 0.0021(4)
C10 0.0205(5) 0.0151(5) 0.0175(5) -0.0008(4) 0.0075(4) -0.0013(4)
C11 0.0195(5) 0.0151(5) 0.0211(5) -0.0003(4) 0.0088(4) -0.0008(4)
C12 0.0217(5) 0.0152(5) 0.0178(5) -0.0011(4) 0.0102(4) -0.0014(4)
C13 0.0201(5) 0.0186(5) 0.0188(5) -0.0011(4) 0.0086(4) 0.0003(4)
C14 0.0199(5) 0.0220(6) 0.0202(5) -0.0036(4) 0.0076(4) -0.0032(4)
C15 0.0260(6) 0.0174(5) 0.0240(6) -0.0035(4) 0.0116(5) -0.0051(4)
C16 0.0246(6) 0.0162(5) 0.0223(5) 0.0000(4) 0.0100(5) 0.0000(4)
C17 0.0192(5) 0.0189(5) 0.0173(5) -0.0004(4) 0.0080(4) -0.0013(4)
C18 0.0214(6) 0.0170(5) 0.0193(5) -0.0010(4) 0.0077(4) -0.0009(4)
C19 0.0256(6) 0.0204(6) 0.0183(5) 0.0019(4) 0.0075(4) 0.0006(4)
C20 0.0248(6) 0.0224(6) 0.0225(6) -0.0040(5) 0.0038(5) -0.0031(5)
C21 0.0265(6) 0.0149(5) 0.0225(5) -0.0008(4) 0.0098(5) -0.0015(4)
C22 0.0204(6) 0.0191(6) 0.0231(6) 0.0022(4) 0.0091(4) -0.0006(4)
C23 0.0177(6) 0.0237(6) 0.0383(7) 0.0079(5) 0.0056(5) 0.0012(5)
C24 0.0247(6) 0.0362(7) 0.0375(7) 0.0035(6) 0.0031(5) -0.0029(5)
C25 0.0272(7) 0.0350(8) 0.0515(9) 0.0197(7) 0.0030(6) -0.0013(6)
C26 0.0264(6) 0.0292(7) 0.0531(9) -0.0026(6) 0.0178(6) -0.0048(5)
N1 0.0194(5) 0.0158(4) 0.0182(4) -0.0002(3) 0.0079(4) 0.0000(3)
N2 0.0188(5) 0.0160(5) 0.0227(5) -0.0003(4) 0.0067(4) -0.0006(4)
O1 0.0329(4) 0.0159(4) 0.0194(4) -0.0033(3) 0.0131(3) -0.0013(3)
O2 0.0305(4) 0.0215(4) 0.0203(4) 0.0017(3) 0.0121(3) -0.0018(3)
O3 0.0204(4) 0.0200(4) 0.0323(5) 0.0006(3) 0.0087(3) -0.0030(3)
O4 0.0360(5) 0.0166(4) 0.0284(4) 0.0004(3) 0.0142(4) 0.0044(3)
O5 0.0238(4) 0.0177(4) 0.0367(5) 0.0002(3) 0.0101(4) 0.0013(3)
O6 0.0196(4) 0.0221(4) 0.0298(4) 0.0005(3) 0.0042(3) 0.0018(3)

loop_
_atom_type_symbol
_atom_type_description
_atom_type_scat_dispersion_real
_atom_type_scat_dispersion_imag
_atom_type_scat_source
C C 0.0181 0.0091 'International Tables Vol C Tables 4.2.6.8 and 6.1.1.4'
H H 0.0000 0.0000 'International Tables Vol C Tables 4.2.6.8 and 6.1.1.4'
N N 0.0311 0.0180 'International Tables Vol C Tables 4.2.6.8 and 6.1.1.4'
O O 0.0492 0.0322 'International Tables Vol C Tables 4.2.6.8 and 6.1.1.4'

loop_
_geom_angle_atom_site_label_1
_geom_angle_atom_site_label_2
_geom_angle_atom_site_label_3
_geom_angle
C12 C1 C18 100.56(8)
C12 C1 C11 116.96(9)
C18 C1 C11 113.93(9)
C12 C1 C2 113.81(8)
C18 C1 C2 108.00(9)
C11 C1 C2 103.63(8)
C19 C2 C20 107.46(9)
C19 C2 C3 113.05(9)
C20 C2 C3 109.33(9)
C19 C2 C1 114.14(9)
C20 C2 C1 110.26(9)
C3 C2 C1 102.53(8)
O1 C3 C4 108.89(9)
O1 C3 C2 112.85(9)
C4 C3 C2 114.48(9)
O1 C3 C10 107.97(8)
C4 C3 C10 105.45(8)
C2 C3 C10 106.72(8)
C5 C4 C3 104.23(9)
C5 C4 H4A 110.9
C3 C4 H4A 110.9
C5 C4 H4B 110.9
C3 C4 H4B 110.9
H4A C4 H4B 108.9
N1 C5 C6 111.49(9)
N1 C5 C4 101.74(8)
C6 C5 C4 116.62(9)
N1 C5 H5 108.9
C6 C5 H5 108.9
C4 C5 H5 108.9
C5 C6 C7 109.13(10)
C5 C6 H6A 109.9
C7 C6 H6A 109.9
C5 C6 H6B 109.9
C7 C6 H6B 109.9
H6A C6 H6B 108.3
C6 C7 C8 110.72(10)
C6 C7 H7A 109.5
C8 C7 H7A 109.5
C6 C7 H7B 109.5
C8 C7 H7B 109.5
H7A C7 H7B 108.1
C9 C8 C7 115.89(10)
C9 C8 H8A 108.3
C7 C8 H8A 108.3
C9 C8 H8B 108.3
C7 C8 H8B 108.3
H8A C8 H8B 107.4
O2 C9 N1 121.27(10)
O2 C9 C8 120.37(10)
N1 C9 C8 118.21(10)
N1 C10 C21 109.85(9)
N1 C10 C11 113.07(9)
C21 C10 C11 110.86(9)
N1 C10 C3 102.99(8)
C21 C10 C3 113.72(9)
C11 C10 C3 106.14(8)
C1 C11 C10 108.05(8)
C1 C11 H11A 110.1
C10 C11 H11A 110.1
C1 C11 H11B 110.1
C10 C11 H11B 110.1
H11A C11 H11B 108.4
C13 C12 C17 119.24(10)
C13 C12 C1 131.21(10)
C17 C12 C1 109.51(9)
C12 C13 C14 119.49(10)
C12 C13 H13 120.3
C14 C13 H13 120.3
C15 C14 C13 119.94(10)
C15 C14 H14 120.0
C13 C14 H14 120.0
C14 C15 C16 121.43(10)
C14 C15 H15 119.3
C16 C15 H15 119.3
C17 C16 C15 117.38(10)
C17 C16 H16 121.3
C15 C16 H16 121.3
C16 C17 C12 122.03(10)
C16 C17 N2 129.06(10)
C12 C17 N2 108.87(9)
O3 C18 N2 125.55(10)
O3 C18 C1 127.67(10)
N2 C18 C1 106.78(9)
C2 C19 H19A 109.5
C2 C19 H19B 109.5
H19A C19 H19B 109.5
C2 C19 H19C 109.5
H19A C19 H19C 109.5
H19B C19 H19C 109.5
C2 C20 H20A 109.5
C2 C20 H20B 109.5
H20A C20 H20B 109.5
C2 C20 H20C 109.5
H20A C20 H20C 109.5
H20B C20 H20C 109.5
O4 C21 C10 113.42(9)
O4 C21 H21A 108.9
C10 C21 H21A 108.9
O4 C21 H21B 108.9
C10 C21 H21B 108.9
H21A C21 H21B 107.7
O5 C22 O6 127.36(11)
O5 C22 N2 122.39(10)
O6 C22 N2 110.23(9)
O6 C23 C26 108.95(10)
O6 C23 C24 101.98(10)
C26 C23 C24 111.63(11)
O6 C23 C25 110.33(10)
C26 C23 C25 112.28(12)
C24 C23 C25 111.17(11)
C23 C24 H24A 109.5
C23 C24 H24B 109.5
H24A C24 H24B 109.5
C23 C24 H24C 109.5
H24A C24 H24C 109.5
H24B C24 H24C 109.5
C23 C25 H25A 109.5
C23 C25 H25B 109.5
H25A C25 H25B 109.5
C23 C25 H25C 109.5
H25A C25 H25C 109.5
H25B C25 H25C 109.5
C23 C26 H26A 109.5
C23 C26 H26B 109.5
H26A C26 H26B 109.5
C23 C26 H26C 109.5
H26A C26 H26C 109.5
H26B C26 H26C 109.5
C9 N1 C5 124.65(9)
C9 N1 C10 123.02(9)
C5 N1 C10 111.32(8)
C22 N2 C18 125.77(9)
C22 N2 C17 123.76(9)
C18 N2 C17 108.48(9)
C3 O1 H1 109.5
C21 O4 H4 109.5
C22 O6 C23 120.27(9)

loop_
_geom_bond_atom_site_label_1
_geom_bond_atom_site_label_2
_geom_bond_distance
C1 C12 1.5131(14)
C1 C18 1.5300(15)
C1 C11 1.5352(15)
C1 C2 1.6041(15)
C2 C19 1.5325(15)
C2 C20 1.5344(15)
C2 C3 1.5643(15)
C3 O1 1.4203(13)
C3 C4 1.5370(15)
C3 C10 1.5677(14)
C4 C5 1.5148(15)
C4 H4A 0.9900
C4 H4B 0.9900
C5 N1 1.4798(14)
C5 C6 1.5110(16)
C5 H5 1.0000
C6 C7 1.5222(16)
C6 H6A 0.9900
C6 H6B 0.9900
C7 C8 1.5298(17)
C7 H7A 0.9900
C7 H7B 0.9900
C8 C9 1.5115(16)
C8 H8A 0.9900
C8 H8B 0.9900
C9 O2 1.2421(14)
C9 N1 1.3396(15)
C10 N1 1.4831(14)
C10 C21 1.5412(15)
C10 C11 1.5430(15)
C11 H11A 0.9900
C11 H11B 0.9900
C12 C13 1.3847(16)
C12 C17 1.3952(16)
C13 C14 1.3937(16)
C13 H13 0.9500
C14 C15 1.3876(17)
C14 H14 0.9500
C15 C16 1.3939(17)
C15 H15 0.9500
C16 C17 1.3857(16)
C16 H16 0.9500
C17 N2 1.4296(14)
C18 O3 1.2035(14)
C18 N2 1.4231(14)
C19 H19A 0.9800
C19 H19B 0.9800
C19 H19C 0.9800
C20 H20A 0.9800
C20 H20B 0.9800
C20 H20C 0.9800
C21 O4 1.4180(14)
C21 H21A 0.9900
C21 H21B 0.9900
C22 O5 1.2060(14)
C22 O6 1.3223(14)
C22 N2 1.4046(15)
C23 O6 1.4864(14)
C23 C26 1.5155(19)
C23 C24 1.5168(18)
C23 C25 1.5224(17)
C24 H24A 0.9800
C24 H24B 0.9800
C24 H24C 0.9800
C25 H25A 0.9800
C25 H25B 0.9800
C25 H25C 0.9800
C26 H26A 0.9800
C26 H26B 0.9800
C26 H26C 0.9800
O1 H1 0.8400
O4 H4 0.8400
